data_1551439
loop_
_publ_author_name
'Ren-Wu Huang'
'Yong-Sheng Wei'
'Xi-Yan Dong'
'Xiao-Hui Wu'
'Chen-Xia Du'
'Shuang-Quan Zang'
'Thomas C. W. Mak'

_publ_section_title
;
 Hypersensitive dual-function luminescence switching of a
 silver-chalcogenolate cluster-based metal-organic framework
;
_journal_name_full 'Nature Chemistry'
_journal_page_first 689
_journal_page_last 697
_journal_paper_doi 10.1038/nchem.2718
_journal_volume 9
_journal_year 2017
_chemical_absolute_configuration ad
_chemical_formula_moiety 'C80 H104 Ag12 F12 N8 O8 S8, 2(C6 H5 I)'
_chemical_formula_sum 'C92 H114 Ag12 F12 I2 N8 O8 S8'
_chemical_formula_weight 3492.63
_space_group_crystal_system tetragonal
_space_group_IT_number 121
_space_group_name_Hall 'I -4 2'
_space_group_name_H-M_alt 'I -4 2 m'
_atom_sites_solution_hydrogens mixed
_atom_sites_solution_primary direct
_cell_angle_alpha 90
_cell_angle_beta 90
_cell_angle_gamma 90
_cell_formula_units_Z 2
_cell_length_a 17.2105(2)
_cell_length_b 17.2105(2)
_cell_length_c 20.6982(8)
_cell_measurement_reflns_used 6520
_cell_measurement_temperature 100
_cell_measurement_theta_max 28.9990
_cell_measurement_theta_min 3.8870
_cell_volume 6130.8(3)
_computing_cell_refinement
;
CrysAlisPro, Agilent Technologies,
Version 1.171.37.35 (release 13-08-2014 CrysAlis171 .NET)
(compiled Aug 13 2014,18:06:01)
;
_computing_data_collection
;
CrysAlisPro, Agilent Technologies,
Version 1.171.37.35 (release 13-08-2014 CrysAlis171 .NET)
(compiled Aug 13 2014,18:06:01)
;
_computing_data_reduction
;
CrysAlisPro, Agilent Technologies,
Version 1.171.37.35 (release 13-08-2014 CrysAlis171 .NET)
(compiled Aug 13 2014,18:06:01)
;
_computing_molecular_graphics 'Olex2 (Dolomanov et al., 2009)'
_computing_publication_material 'Olex2 (Dolomanov et al., 2009)'
_computing_structure_refinement 'ShelXL (Sheldrick, 2015)'
_computing_structure_solution 'ShelXS (Sheldrick, 2008)'
_diffrn_ambient_temperature 100
_diffrn_detector_area_resol_mean 16.2312
_diffrn_detector_type Eos
_diffrn_measured_fraction_theta_full 0.994
_diffrn_measured_fraction_theta_max 0.935
_diffrn_measurement_details
;
#__ type_ start__ end____ width___ exp.time_
  1 omega   45.00   89.00   0.5000   10.0000
omega____ theta____ kappa____ phi______ frames
    -       18.0661  178.0000 -150.0000 88

#__ type_ start__ end____ width___ exp.time_
  2 omega    0.00   80.00   0.5000   10.0000
omega____ theta____ kappa____ phi______ frames
    -       18.0661   37.0000  -30.0000 160

#__ type_ start__ end____ width___ exp.time_
  3 omega   35.00   60.00   0.5000   10.0000
omega____ theta____ kappa____ phi______ frames
    -       18.0661  178.0000 -120.0000 50

#__ type_ start__ end____ width___ exp.time_
  4 omega  -51.00    2.00   0.5000   10.0000
omega____ theta____ kappa____ phi______ frames
    -       18.0661    0.0000 -180.0000 106

#__ type_ start__ end____ width___ exp.time_
  5 omega   60.00   86.00   0.5000   10.0000
omega____ theta____ kappa____ phi______ frames
    -       18.0661    0.0000 -180.0000 52

#__ type_ start__ end____ width___ exp.time_
  6 omega   61.00   91.00   0.5000   10.0000
omega____ theta____ kappa____ phi______ frames
    -       18.0661 -178.0000  -60.0000 60
;
_diffrn_measurement_device 'four-circle diffractometer'
_diffrn_measurement_device_type 'Xcalibur, Eos, Gemini'
_diffrn_measurement_method '\w scans'
_diffrn_radiation_type MoK\a
_diffrn_radiation_wavelength 0.71073
_diffrn_reflns_av_R_equivalents 0.0405
_diffrn_reflns_av_unetI/netI 0.0403
_diffrn_reflns_Laue_measured_fraction_full 0.994
_diffrn_reflns_Laue_measured_fraction_max 0.935
_diffrn_reflns_limit_h_max 23
_diffrn_reflns_limit_h_min -20
_diffrn_reflns_limit_k_max 22
_diffrn_reflns_limit_k_min -23
_diffrn_reflns_limit_l_max 28
_diffrn_reflns_limit_l_min -27
_diffrn_reflns_number 17060
_diffrn_reflns_point_group_measured_fraction_full 0.970
_diffrn_reflns_point_group_measured_fraction_max 0.873
_diffrn_reflns_theta_full 25.250
_diffrn_reflns_theta_max 29.447
_diffrn_reflns_theta_min 3.348
_exptl_absorpt_coefficient_mu 2.577
_exptl_absorpt_correction_T_max 1.00000
_exptl_absorpt_correction_T_min 0.59024
_exptl_absorpt_correction_type multi-scan
_exptl_absorpt_process_details
;
CrysAlisPro, Agilent Technologies,
Version 1.171.37.35 (release 13-08-2014 CrysAlis171 .NET)
(compiled Aug 13 2014,18:06:01)
Empirical absorption correction using spherical harmonics,
 implemented in SCALE3 ABSPACK scaling algorithm.
;
_exptl_crystal_colour colourless
_exptl_crystal_colour_primary colourless
_exptl_crystal_density_diffrn 1.892
_exptl_crystal_density_meas .
_exptl_crystal_description block
_exptl_crystal_F_000 3384
_exptl_crystal_size_max 0.22
_exptl_crystal_size_mid 0.18
_exptl_crystal_size_min 0.18
_refine_diff_density_max 3.488
_refine_diff_density_min -1.668
_refine_diff_density_rms 0.202
_refine_ls_abs_structure_details
;
 Flack x determined using 1268 quotients [(I+)-(I-)]/[(I+)+(I-)]
 (Parsons and Flack (2004), Acta Cryst. A60, s61).
;
_refine_ls_abs_structure_Flack -0.01(2)
_refine_ls_extinction_coef .
_refine_ls_extinction_method none
_refine_ls_goodness_of_fit_ref 1.112
_refine_ls_hydrogen_treatment constr
_refine_ls_matrix_type full
_refine_ls_number_parameters 183
_refine_ls_number_reflns 3887
_refine_ls_number_restraints 34
_refine_ls_restrained_S_all 1.134
_refine_ls_R_factor_all 0.0666
_refine_ls_R_factor_gt 0.0552
_refine_ls_shift/su_max 0.000
_refine_ls_shift/su_mean 0.000
_refine_ls_structure_factor_coef Fsqd
_refine_ls_weighting_details
;
 w=1/[\s^2^(Fo^2^)+(0.0822P)^2^+55.0663P]
 where P=(Fo^2^+2Fc^2^)/3
;
_refine_ls_weighting_scheme calc
_refine_ls_wR_factor_gt 0.1510
_refine_ls_wR_factor_ref 0.1583
_reflns_Friedel_coverage 0.715
_reflns_Friedel_fraction_full 0.941
_reflns_Friedel_fraction_max 0.798
_reflns_number_gt 3368
_reflns_number_total 3887
_reflns_threshold_expression 'I > 2\s(I)'
_cod_data_source_file nchem.2718-s22.cif
_cod_data_source_block ag12bpy_iodobenzene
_cod_database_code 1551439
_shelx_space_group_comment
;
The symmetry employed for this shelxl refinement is uniquely defined
by the following loop, which should always be used as a source of
symmetry information in preference to the above space-group names.
They are only intended as comments.
;
_olex2_refinement_description
;
1. Fixed Uiso
 At 1.2 times of:
  All C(H) groups
 At 1.5 times of:
  All C(H,H,H) groups
2. Shared sites
{C14, C14B}
{C17, C17B}
3. Restrained distances
 C14-C15 = C15-C16 = C16-C17
 1.39 with sigma of 0.01
 C5-C4
 1.53 with sigma of 0.01
 C15_$1-C15 \\sim C16-C16_$1
 with sigma of 0.01
 C17-I2 \\sim C14-I1B
 with sigma of 0.01
 C14-C17 \\sim C15-C16_$1 \\sim C15_$1-C16
 with sigma of 0.01
 F2-C8 \\sim C8-F1
 with sigma of 0.01
4. Uiso/Uaniso restraints and constraints
Uanis(F2) \\sim Ueq, Uanis(F1) \\sim Ueq, Uanis(C14) \\sim Ueq, Uanis(C5) \\sim
Ueq: with sigma of 0.005 and sigma for terminal atoms of 0.01
Uanis(C14) = Uanis(I2) = Uanis(C17) = Uanis(C16) = Uanis(C15) = Uanis(I1B) =
Uanis(C14B) = Uanis(C17B)
5. Others
 Fixed Sof: Ag3(0.25) H3A(0.5) H3B(0.5) H3C(0.5) H6A(0.5) H6B(0.5) H6C(0.5)
 I1B(0.05) I2(0.2) C14(0.2) H14(0.2) C17(0.2) C14B(0.05) C17B(0.05) H17B(0.05)
 C15(0.5) H15(0.5) C16(0.5) H16(0.5)
 Fixed X: I1B(1) I2(1) C14(1) C17(1) C14B(1) C17B(1)
 Fixed Z: I1B(0.5) I2(0.5) C14(0.5) C17(0.5) C14B(0.5) C17B(0.5)
6.a Riding coordinates:
 C14(H14), C17B(H17B), C15(H15), C16(H16)
6.b Aromatic/amide H refined with riding coordinates:
 C9(H9), C10(H10), C12(H12), C13(H13)
6.c Idealised Me refined as rotating group:
 C2(H2A,H2B,H2C), C3(H3A,H3B,H3C), C5(H5A,H5B,H5C), C6(H6A,H6B,H6C)
Comments: The fluorine atoms in the trifluoroacetate anion were 
disordered. However, no split was made; rather, 
they were treated with strict restraints for geometry and thermal 
vibration using "SADI 0.01" and "ISOR 0.005 0.01", respectively. 
One of the carbon atoms in the t-butyl mercaptan group was also 
restrained with "DFIX 1.53 0.01" and "ISOR 0.005 0.01" for its 
geometry and ADPs, respectively, due to the disorder. The 
guest molecule iodobenzene can be clearly observed from 
the difference Fourier map, but the molecule suffered seriously 
positional disorder as observed in the strong peaks over several 
locations along the lattice voids. Because of the bad disorder and 
the geometrical symmetry of the molecule as well as the lattice 
symmetry, it is complicated and unnecessary to separate all 
the parts of the guest molecule. Instead, a simple model was 
made in the position of majority, for which very strong restraints 
and constraints were applied to this modelled molecule.
;

loop_
_space_group_symop_operation_xyz
'x, y, z'
'y, -x, -z'
'-x, -y, z'
'-y, x, -z'
'x, -y, -z'
'-x, y, -z'
'-y, -x, z'
'y, x, z'
'x+1/2, y+1/2, z+1/2'
'y+1/2, -x+1/2, -z+1/2'
'-x+1/2, -y+1/2, z+1/2'
'-y+1/2, x+1/2, -z+1/2'
'x+1/2, -y+1/2, -z+1/2'
'-x+1/2, y+1/2, -z+1/2'
'-y+1/2, -x+1/2, z+1/2'
'y+1/2, x+1/2, z+1/2'

loop_
_atom_site_label
_atom_site_type_symbol
_atom_site_fract_x
_atom_site_fract_y
_atom_site_fract_z
_atom_site_U_iso_or_equiv
_atom_site_adp_type
_atom_site_occupancy
_atom_site_site_symmetry_order
_atom_site_calc_flag
_atom_site_refinement_flags_posn
_atom_site_refinement_flags_adp
_atom_site_refinement_flags_occupancy
_atom_site_disorder_assembly
_atom_site_disorder_group
Ag1 Ag 0.5000 0.5000 0.29671(7) 0.0225(3) Uani 1 4 d S T P . .
Ag2 Ag 0.65996(4) 0.52943(5) 0.33427(5) 0.0324(2) Uani 1 1 d . . . . .
Ag3 Ag 0.5000 0.58387(12) 0.5000 0.0290(5) Uani 0.5 2 d S T P . .
S1 S 0.40056(14) 0.59944(14) 0.30085(19) 0.0251(7) Uani 1 2 d S T P . .
C1 C 0.3756(8) 0.6244(8) 0.2157(8) 0.038(4) Uani 1 2 d S T P . .
C2 C 0.3947(11) 0.7117(9) 0.2078(9) 0.060(4) Uani 1 1 d . . . . .
H2A H 0.3689 0.7414 0.2420 0.089 Uiso 1 1 calc GR . . . .
H2B H 0.3764 0.7297 0.1655 0.089 Uiso 1 1 calc GR . . . .
H2C H 0.4510 0.7193 0.2108 0.089 Uiso 1 1 calc GR . . . .
C3 C 0.4242(9) 0.5758(9) 0.1695(10) 0.051(5) Uani 1 2 d S T P . .
H3A H 0.4619 0.5452 0.1941 0.076 Uiso 0.5 1 calc GR . . A -1
H3B H 0.4518 0.6101 0.1395 0.076 Uiso 0.5 1 calc GR . . A -1
H3C H 0.3902 0.5408 0.1451 0.076 Uiso 0.5 1 calc GR . . A -1
S2 S 0.60205(16) 0.60205(16) 0.4282(2) 0.0318(8) Uani 1 2 d S T P . .
C4 C 0.6700(8) 0.6700(8) 0.4665(7) 0.043(4) Uani 1 2 d DS T P . .
C5 C 0.7225(12) 0.6217(12) 0.5089(11) 0.094(7) Uani 1 1 d D U . . .
H5A H 0.7426 0.5776 0.4841 0.141 Uiso 1 1 calc GR . . . .
H5B H 0.6930 0.6025 0.5461 0.141 Uiso 1 1 calc GR . . . .
H5C H 0.7659 0.6538 0.5241 0.141 Uiso 1 1 calc GR . . . .
C6 C 0.7144(8) 0.7144(8) 0.4166(10) 0.051(5) Uani 1 2 d S T P . .
H6A H 0.7585 0.6832 0.4017 0.076 Uiso 0.5 1 calc GR . . B -1
H6B H 0.7334 0.7630 0.4354 0.076 Uiso 0.5 1 calc GR . . B -1
H6C H 0.6803 0.7260 0.3799 0.076 Uiso 0.5 1 calc GR . . B -1
O1 O 0.6927(7) 0.6003(8) 0.2348(6) 0.071(4) Uani 1 1 d . . . . .
C7 C 0.6584(7) 0.6584(7) 0.2152(10) 0.044(4) Uani 1 2 d S T P . .
C8 C 0.6957(10) 0.6957(10) 0.1561(11) 0.067(7) Uani 1 2 d DS T P . .
F1 F 0.6496(9) 0.7362(9) 0.1200(6) 0.106(4) Uani 1 1 d D U . . .
F2 F 0.7485(10) 0.7485(10) 0.1691(13) 0.148(8) Uani 1 2 d DS TU P . .
N1 N 0.7939(4) 0.5152(5) 0.3328(5) 0.0297(19) Uani 1 1 d . . . . .
C9 C 0.8300(6) 0.4491(7) 0.3486(5) 0.032(2) Uani 1 1 d . . . . .
H9 H 0.7991 0.4055 0.3600 0.039 Uiso 1 1 calc R . . . .
C10 C 0.9104(7) 0.4408(7) 0.3494(6) 0.033(3) Uani 1 1 d . . . . .
H10 H 0.9331 0.3925 0.3612 0.040 Uiso 1 1 calc R . . . .
C11 C 0.9567(5) 0.5027(6) 0.3330(5) 0.0267(19) Uani 1 1 d . . . . .
C12 C 0.9189(7) 0.5729(7) 0.3169(5) 0.031(2) Uani 1 1 d . . . . .
H12 H 0.9485 0.6179 0.3066 0.037 Uiso 1 1 calc R . . . .
C13 C 0.8407(7) 0.5757(7) 0.3161(6) 0.034(2) Uani 1 1 d . . . . .
H13 H 0.8167 0.6229 0.3032 0.040 Uiso 1 1 calc R . . . .
I1B I 1.0000 0.8158(11) 0.5000 0.0719(11) Uani 0.05 1 d DS T P C -2
I2 I 1.0000 0.3925(3) 0.5000 0.0719(11) Uani 0.2 1 d DS T P D -1
C14 C 1.0000 0.6865(8) 0.5000 0.0719(11) Uani 0.2 1 d DS TU P E -1
H14 H 1.0000 0.7405 0.5000 0.086 Uiso 0.2 1 d RS T P E -1
C17 C 1.0000 0.5223(8) 0.5000 0.0719(11) Uani 0.2 1 d DS T P D -1
C14B C 1.0000 0.6865(8) 0.5000 0.0719(11) Uani 0.05 1 d S T P C -2
C17B C 1.0000 0.5223(8) 0.5000 0.0719(11) Uani 0.05 1 d S T P D -2
H17B H 1.0000 0.4616 0.5000 0.086 Uiso 0.05 1 d RS T P D -2
C15 C 0.9317(7) 0.6441(12) 0.4849(15) 0.0719(11) Uani 0.5 1 d D . . . .
H15 H 0.8849 0.6675 0.4737 0.086 Uiso 0.5 1 d R . . E .
C16 C 0.9313(7) 0.5621(12) 0.4853(15) 0.0719(11) Uani 0.5 1 d D . . D .
H16 H 0.8843 0.5383 0.4754 0.086 Uiso 0.5 1 d R . . . .

loop_
_atom_site_aniso_label
_atom_site_aniso_U_11
_atom_site_aniso_U_22
_atom_site_aniso_U_33
_atom_site_aniso_U_23
_atom_site_aniso_U_13
_atom_site_aniso_U_12
Ag1 0.0162(4) 0.0162(4) 0.0350(8) 0.000 0.000 0.0005(5)
Ag2 0.0166(3) 0.0276(4) 0.0531(5) 0.0009(4) 0.0009(4) -0.0023(3)
Ag3 0.0306(10) 0.0181(9) 0.0384(11) 0.000 0.0159(12) 0.000
S1 0.0212(10) 0.0212(10) 0.0329(18) 0.0041(10) -0.0041(10) 0.0038(13)
C1 0.044(6) 0.044(6) 0.025(8) 0.006(5) -0.006(5) 0.001(8)
C2 0.080(12) 0.043(8) 0.056(9) 0.016(7) -0.009(9) 0.003(8)
C3 0.061(8) 0.061(8) 0.029(8) 0.002(7) -0.002(7) 0.007(10)
S2 0.0325(12) 0.0325(12) 0.0303(19) 0.0035(11) 0.0035(11) -0.0090(16)
C4 0.051(7) 0.051(7) 0.026(8) 0.003(5) 0.003(5) -0.012(9)
C5 0.102(11) 0.101(11) 0.080(10) 0.017(9) -0.044(9) -0.026(9)
C6 0.057(8) 0.057(8) 0.038(10) -0.001(6) -0.001(6) -0.028(10)
O1 0.041(6) 0.090(10) 0.081(8) 0.048(7) 0.011(6) 0.015(6)
C7 0.037(6) 0.037(6) 0.058(11) -0.001(6) -0.001(6) -0.013(8)
C8 0.070(10) 0.070(10) 0.062(15) 0.014(10) 0.014(10) 0.000(13)
F1 0.120(9) 0.118(9) 0.080(7) 0.048(7) 0.022(7) 0.033(7)
F2 0.145(9) 0.145(9) 0.154(13) 0.028(8) 0.028(8) -0.041(10)
N1 0.016(3) 0.030(5) 0.044(5) 0.004(5) 0.008(4) -0.002(3)
C9 0.025(5) 0.033(5) 0.038(6) 0.001(5) 0.011(5) 0.000(4)
C10 0.029(6) 0.025(5) 0.045(7) 0.013(5) 0.005(5) 0.005(4)
C11 0.019(4) 0.029(5) 0.032(5) 0.005(6) 0.007(4) 0.001(4)
C12 0.024(5) 0.030(5) 0.039(6) 0.008(5) 0.005(5) -0.005(4)
C13 0.024(5) 0.031(5) 0.046(7) 0.006(5) 0.006(5) -0.001(4)
I1B 0.081(2) 0.090(3) 0.0447(15) -0.004(6) -0.010(2) 0.010(6)
I2 0.081(2) 0.090(3) 0.0447(15) -0.004(6) -0.010(2) 0.010(6)
C14 0.081(2) 0.090(3) 0.0447(15) -0.004(6) -0.010(2) 0.010(6)
C17 0.081(2) 0.090(3) 0.0447(15) -0.004(6) -0.010(2) 0.010(6)
C14B 0.081(2) 0.090(3) 0.0447(15) -0.004(6) -0.010(2) 0.010(6)
C17B 0.081(2) 0.090(3) 0.0447(15) -0.004(6) -0.010(2) 0.010(6)
C15 0.081(2) 0.090(3) 0.0447(15) -0.004(6) -0.010(2) 0.010(6)
C16 0.081(2) 0.090(3) 0.0447(15) -0.004(6) -0.010(2) 0.010(6)

loop_
_atom_type_symbol
_atom_type_description
_atom_type_scat_dispersion_real
_atom_type_scat_dispersion_imag
_atom_type_scat_source
C C 0.0033 0.0016 'International Tables Vol C Tables 4.2.6.8 and 6.1.1.4'
H H 0.0000 0.0000 'International Tables Vol C Tables 4.2.6.8 and 6.1.1.4'
Ag Ag -0.8971 1.1015 'International Tables Vol C Tables 4.2.6.8 and 6.1.1.4'
F F 0.0171 0.0103 'International Tables Vol C Tables 4.2.6.8 and 6.1.1.4'
I I -0.4742 1.8119 'International Tables Vol C Tables 4.2.6.8 and 6.1.1.4'
N N 0.0061 0.0033 'International Tables Vol C Tables 4.2.6.8 and 6.1.1.4'
O O 0.0106 0.0060 'International Tables Vol C Tables 4.2.6.8 and 6.1.1.4'
S S 0.1246 0.1234 'International Tables Vol C Tables 4.2.6.8 and 6.1.1.4'

loop_
_geom_angle_atom_site_label_1
_geom_angle_atom_site_label_2
_geom_angle_atom_site_label_3
_geom_angle
_geom_angle_site_symmetry_1
_geom_angle_site_symmetry_3
Ag2 Ag1 Ag2 66.29(3) . 8
Ag2 Ag1 Ag2 66.30(3) 3_665 7_665
Ag2 Ag1 Ag2 105.00(4) . 7_665
Ag2 Ag1 Ag2 148.96(7) . 3_665
Ag2 Ag1 Ag2 105.00(4) 8 3_665
Ag2 Ag1 Ag2 148.96(7) 8 7_665
S1 Ag1 Ag2 122.48(4) 3_665 3_665
S1 Ag1 Ag2 56.23(3) 3_665 7_665
S1 Ag1 Ag2 122.48(4) 3_665 8
S1 Ag1 Ag2 56.23(3) . 3_665
S1 Ag1 Ag2 122.48(4) . 7_665
S1 Ag1 Ag2 56.23(3) 3_665 .
S1 Ag1 Ag2 122.48(4) . .
S1 Ag1 Ag2 56.23(3) . 8
S1 Ag1 S1 176.0(2) 3_665 .
Ag1 Ag2 Ag2 56.853(17) . 8
S1 Ag2 Ag1 52.25(8) 3_665 .
S1 Ag2 Ag2 109.07(8) 3_665 8
S2 Ag2 Ag1 85.30(9) . .
S2 Ag2 Ag2 50.87(6) . 8
S2 Ag2 S1 118.71(12) . 3_665
O1 Ag2 Ag1 94.6(3) . .
O1 Ag2 Ag2 79.1(3) . 8
O1 Ag2 S1 107.3(4) . 3_665
O1 Ag2 S2 119.4(4) . .
N1 Ag2 Ag1 157.0(2) . .
N1 Ag2 Ag2 141.1(2) . 8
N1 Ag2 S1 108.1(2) . 3_665
N1 Ag2 S2 117.2(3) . .
N1 Ag2 O1 79.2(4) . .
Ag3 Ag3 Ag3 90.0 4_656 2_566
Ag3 Ag3 Ag3 45.0 4_656 3_665
Ag3 Ag3 Ag3 45.0 2_566 3_665
Ag3 Ag3 S2 129.06(10) 2_566 4_656
Ag3 Ag3 S2 63.92(6) 4_656 4_656
Ag3 Ag3 S2 129.06(10) 4_656 .
Ag3 Ag3 S2 63.92(6) 2_566 .
S2 Ag3 Ag3 97.74(8) . 3_665
S2 Ag3 Ag3 97.74(8) 4_656 3_665
S2 Ag3 S2 164.51(16) . 4_656
Ag1 S1 Ag2 71.53(8) . 8
Ag1 S1 Ag2 71.53(8) . 3_665
Ag2 S1 Ag2 129.71(15) 8 3_665
C1 S1 Ag1 107.0(6) . .
C1 S1 Ag2 111.31(17) . 3_665
C1 S1 Ag2 111.31(17) . 8
C2 C1 S1 106.0(10) . .
C2 C1 S1 106.0(10) 7_665 .
C2 C1 C2 113.8(19) . 7_665
C3 C1 S1 109.9(13) . .
C3 C1 C2 110.5(11) . 7_665
C3 C1 C2 110.5(11) . .
C1 C2 H2A 109.5 . .
C1 C2 H2B 109.5 . .
C1 C2 H2C 109.5 . .
H2A C2 H2B 109.5 . .
H2A C2 H2C 109.5 . .
H2B C2 H2C 109.5 . .
C1 C3 H3A 109.5 . .
C1 C3 H3B 109.5 . .
C1 C3 H3C 109.5 . .
H3A C3 H3B 109.5 . .
H3A C3 H3C 109.5 . .
H3B C3 H3C 109.5 . .
Ag2 S2 Ag2 78.26(12) . 8
Ag3 S2 Ag2 99.91(8) . 8
Ag3 S2 Ag2 136.64(18) . .
Ag3 S2 Ag2 136.64(18) 2_566 8
Ag3 S2 Ag2 99.91(8) 2_566 .
Ag3 S2 Ag3 52.16(12) 2_566 .
C4 S2 Ag2 113.5(4) . 8
C4 S2 Ag2 113.5(4) . .
C4 S2 Ag3 106.9(5) . 2_566
C4 S2 Ag3 106.9(5) . .
C5 C4 S2 106.4(12) 8 .
C5 C4 S2 106.4(12) . .
C5 C4 C5 109(2) 8 .
C6 C4 S2 110.7(12) . .
C6 C4 C5 112.2(14) . .
C6 C4 C5 112.2(14) . 8
C4 C5 H5A 109.5 . .
C4 C5 H5B 109.5 . .
C4 C5 H5C 109.5 . .
H5A C5 H5B 109.5 . .
H5A C5 H5C 109.5 . .
H5B C5 H5C 109.5 . .
C4 C6 H6A 109.5 . .
C4 C6 H6B 109.5 . .
C4 C6 H6C 109.5 . .
H6A C6 H6B 109.5 . .
H6A C6 H6C 109.5 . .
H6B C6 H6C 109.5 . .
C7 O1 Ag2 124.7(12) . .
O1 C7 O1 132(2) . 8
O1 C7 C8 113.9(10) 8 .
O1 C7 C8 113.9(10) . .
F1 C8 C7 115.6(13) . .
F1 C8 C7 115.6(13) 8 .
F1 C8 F1 109(2) . 8
F1 C8 F2 99.8(17) 8 .
F1 C8 F2 99.8(17) . .
F2 C8 C7 115(2) . .
C9 N1 Ag2 123.3(7) . .
C9 N1 C13 115.9(9) . .
C13 N1 Ag2 120.8(7) . .
N1 C9 H9 118.2 . .
N1 C9 C10 123.6(10) . .
C10 C9 H9 118.2 . .
C9 C10 H10 120.1 . .
C11 C10 C9 119.7(10) . .
C11 C10 H10 120.1 . .
C10 C11 C11 122.2(12) . 3_765
C10 C11 C12 117.1(9) . .
C12 C11 C11 120.8(12) . 3_765
C11 C12 H12 120.2 . .
C13 C12 C11 119.5(10) . .
C13 C12 H12 120.2 . .
N1 C13 H13 117.9 . .
C12 C13 N1 124.2(11) . .
C12 C13 H13 117.9 . .
C15 I2 C17 117.3(8) 5_566 .
C15 I2 C17 117.3(8) 3_765 .
C15 I2 C15 125.3(16) 5_566 3_765
C15 I2 C16 60.0(5) 3_765 3_765
C15 I2 C16 60.0(5) 5_566 5_566
C15 I2 C16 174.7(14) 5_566 3_765
C15 I2 C16 174.7(14) 3_765 5_566
C16 I2 C17 57.3(7) 3_765 .
C16 I2 C17 57.3(7) 5_566 .
C16 I2 C16 114.6(14) 3_765 5_566
C15 C14 H14 121.0 . .
C15 C14 H14 121.0 6_756 .
C15 C14 C15 118.1(13) . 6_756
C16 C17 I2 40.1(6) 5_566 .
C16 C17 I2 40.1(6) 3_765 .
C16 C17 I2 119.3(7) 6_756 .
C16 C17 I2 119.3(7) . .
C16 C17 C16 150.0(17) . 3_765
C16 C17 C16 83.3(13) 6_756 3_765
C16 C17 C16 150.0(17) 6_756 5_566
C16 C17 C16 80.1(13) 5_566 3_765
C16 C17 C16 121.4(14) 6_756 .
C16 C17 C16 83.3(13) . 5_566
C14 C15 H15 123.4 . .
C16 C15 C14 121.1(8) . .
C16 C15 H15 115.5 . .
C17 C16 C15 119.1(8) . .
C17 C16 H16 124.7 . .
C15 C16 H16 116.2 . .

loop_
_geom_bond_atom_site_label_1
_geom_bond_atom_site_label_2
_geom_bond_distance
_geom_bond_site_symmetry_2
Ag1 Ag2 2.9052(9) .
Ag1 Ag2 2.9052(9) 7_665
Ag1 Ag2 2.9052(9) 3_665
Ag1 Ag2 2.9053(9) 8
Ag1 S1 2.422(4) .
Ag1 S1 2.422(4) 3_665
Ag2 Ag2 3.1771(15) 8
Ag2 S1 2.5462(17) 3_665
Ag2 S2 2.517(3) .
Ag2 O1 2.459(11) .
Ag2 N1 2.318(8) .
Ag3 Ag3 2.887(4) 3_665
Ag3 Ag3 2.041(3) 4_656
Ag3 Ag3 2.041(3) 2_566
Ag3 S2 2.322(4) 4_656
Ag3 S2 2.322(4) .
S1 Ag2 2.5462(17) 3_665
S1 Ag2 2.5462(17) 8
S1 C1 1.864(17) .
C1 C2 1.547(19) .
C1 C2 1.547(19) 7_665
C1 C3 1.52(3) .
C2 H2A 0.9800 .
C2 H2B 0.9800 .
C2 H2C 0.9800 .
C3 H3A 0.9800 .
C3 H3B 0.9800 .
C3 H3C 0.9800 .
S2 Ag2 2.517(3) 8
S2 Ag3 2.322(4) 2_566
S2 C4 1.83(2) .
C4 C5 1.509(12) 8
C4 C5 1.509(12) .
C4 C6 1.50(3) .
C5 H5A 0.9800 .
C5 H5B 0.9800 .
C5 H5C 0.9800 .
C6 H6A 0.9800 .
C6 H6B 0.9800 .
C6 H6C 0.9800 .
O1 C7 1.230(14) .
C7 O1 1.230(14) 8
C7 C8 1.52(3) .
C8 F1 1.294(15) 8
C8 F1 1.294(15) .
C8 F2 1.314(18) .
N1 C9 1.337(14) .
N1 C13 1.361(14) .
C9 H9 0.9500 .
C9 C10 1.390(15) .
C10 H10 0.9500 .
C10 C11 1.372(15) .
C11 C11 1.493(17) 3_765
C11 C12 1.413(15) .
C12 H12 0.9500 .
C12 C13 1.347(16) .
C13 H13 0.9500 .
I2 C17 2.234(14) .
I2 C15 1.369(13) 3_765
I2 C15 1.369(13) 5_566
I2 C16 1.450(14) 5_566
I2 C16 1.450(14) 3_765
C14 H14 0.9299 .
C14 C15 1.418(13) 6_756
C14 C15 1.418(13) .
C17 C16 1.399(13) 6_756
C17 C16 1.90(2) 5_566
C17 C16 1.399(12) .
C17 C16 1.90(2) 3_765
C15 H15 0.9301 .
C15 C16 1.411(13) .
C16 H16 0.9300 .

loop_
_geom_torsion_atom_site_label_1
_geom_torsion_atom_site_label_2
_geom_torsion_atom_site_label_3
_geom_torsion_atom_site_label_4
_geom_torsion
_geom_torsion_site_symmetry_1
_geom_torsion_site_symmetry_2
_geom_torsion_site_symmetry_3
_geom_torsion_site_symmetry_4
Ag1 S1 C1 C2 119.4(11) . . . 7_665
Ag1 S1 C1 C2 -119.4(11) . . . .
Ag1 S1 C1 C3 0.000(3) . . . .
Ag2 S1 C1 C2 164.3(10) 3_665 . . .
Ag2 S1 C1 C2 43.1(13) 3_665 . . 7_665
Ag2 S1 C1 C2 -43.1(13) 8 . . .
Ag2 S1 C1 C2 -164.3(10) 8 . . 7_665
Ag2 S1 C1 C3 76.3(3) 8 . . .
Ag2 S1 C1 C3 -76.3(3) 3_665 . . .
Ag2 S2 C4 C5 -165.6(12) 8 . . .
Ag2 S2 C4 C5 -78.6(14) . . . .
Ag2 S2 C4 C5 78.6(14) 8 . . 8
Ag2 S2 C4 C5 165.6(12) . . . 8
Ag2 S2 C4 C6 -43.47(18) 8 . . .
Ag2 S2 C4 C6 43.47(18) . . . .
Ag2 O1 C7 O1 -5(4) . . . 8
Ag2 O1 C7 C8 174.0(12) . . . .
Ag2 N1 C9 C10 -178.3(9) . . . .
Ag2 N1 C13 C12 177.0(10) . . . .
Ag3 S2 C4 C5 -30.5(13) . . . 8
Ag3 S2 C4 C5 85.3(13) . . . .
Ag3 S2 C4 C5 -85.3(13) 2_566 . . 8
Ag3 S2 C4 C5 30.5(13) 2_566 . . .
Ag3 S2 C4 C6 -152.64(10) . . . .
Ag3 S2 C4 C6 152.64(10) 2_566 . . .
O1 C7 C8 F1 -155.0(17) 8 . . 8
O1 C7 C8 F1 -26(3) 8 . . .
O1 C7 C8 F1 155.0(17) . . . .
O1 C7 C8 F1 26(3) . . . 8
O1 C7 C8 F2 89.5(16) 8 . . .
O1 C7 C8 F2 -89.5(16) . . . .
N1 C9 C10 C11 0(2) . . . .
C9 N1 C13 C12 -2.2(19) . . . .
C9 C10 C11 C11 179.9(9) . . . 3_765
C9 C10 C11 C12 0.9(18) . . . .
C10 C11 C12 C13 -2.1(18) . . . .
C11 C11 C12 C13 178.8(9) 3_765 . . .
C11 C12 C13 N1 3(2) . . . .
C13 N1 C9 C10 0.8(18) . . . .
I2 C17 C16 C15 -180(2) . . . .
C14 C15 C16 C17 -1(5) . . . .
C15 C14 C15 C16 0(2) 6_756 . . .
C16 C17 C16 C15 162(4) 5_566 . . .
C16 C17 C16 C15 0(2) 6_756 . . .
C16 C17 C16 C15 -141.2(18) 3_765 . . .
